data_7230455
loop_
_publ_author_name
'Du, Xue-Dong'
'Zheng, Weiwei'
'Yi, Xiao-Hong'
'Zhao, Jiong-Peng'
'Wang, Peng'
'Wang, Chong-Chen'

_publ_section_title
;
 General strategy for lanthanide coordination polymers constructed from
 1,1&#x2032;-ferrocenedicarboxylic acid under hydrothermal conditions
;
_journal_issue 18
_journal_name_full CrystEngComm
_journal_page_first 2608
_journal_paper_doi 10.1039/C8CE00233A
_journal_volume 20
_journal_year 2018
_chemical_formula_moiety 'C60 H40 Fe3 Gd2 N4 O12, 2(C H4 O)'
_chemical_formula_sum 'C62 H48 Fe3 Gd2 N4 O14'
_chemical_formula_weight 1555.09
_space_group_crystal_system monoclinic
_space_group_IT_number 14
_space_group_name_Hall '-P 2yn'
_space_group_name_H-M_alt 'P 1 21/n 1'
_symmetry_space_group_name_Hall '-P 2yn'
_symmetry_space_group_name_H-M 'P 1 21/n 1'
_atom_sites_solution_hydrogens geom
_audit_creation_date 2018-04-05
_audit_creation_method
;
Olex2 1.2-beta
(compiled 2016.11.30 svn.r3356 for OlexSys, GUI svn.r5269)
;
_audit_update_record
;
2018-04-06 deposited with the CCDC.
2018-04-10 downloaded from the CCDC.
;
_cell_angle_alpha 90
_cell_angle_beta 108.152(2)
_cell_angle_gamma 90
_cell_formula_units_Z 2
_cell_length_a 10.6759(9)
_cell_length_b 17.6628(16)
_cell_length_c 15.2933(13)
_cell_measurement_reflns_used 5563
_cell_measurement_temperature 298(2)
_cell_measurement_theta_max 27.894
_cell_measurement_theta_min 2.816
_cell_volume 2740.3(4)
_computing_cell_refinement 'Bruker SMART'
_computing_data_collection 'Bruker SMART'
_computing_data_reduction 'Bruker SAINT'
_computing_molecular_graphics 'Olex2 (Dolomanov et al., 2009)'
_computing_publication_material 'Olex2 (Dolomanov et al., 2009)'
_computing_structure_refinement 'ShelXL (Sheldrick, 2015)'
_computing_structure_solution 'SHELXS-97 (Sheldrick, 1990)'
_diffrn_ambient_temperature 298.15
_diffrn_measured_fraction_theta_full 0.995
_diffrn_measured_fraction_theta_max 0.995
_diffrn_measurement_device_type 'CCD area detector'
_diffrn_measurement_method 'phi and omega scans'
_diffrn_radiation_type MoK\a
_diffrn_radiation_wavelength 0.71073
_diffrn_reflns_av_R_equivalents 0.0282
_diffrn_reflns_av_unetI/netI 0.0355
_diffrn_reflns_Laue_measured_fraction_full 0.995
_diffrn_reflns_Laue_measured_fraction_max 0.995
_diffrn_reflns_limit_h_max 12
_diffrn_reflns_limit_h_min -12
_diffrn_reflns_limit_k_max 20
_diffrn_reflns_limit_k_min -21
_diffrn_reflns_limit_l_max 18
_diffrn_reflns_limit_l_min -8
_diffrn_reflns_number 12974
_diffrn_reflns_point_group_measured_fraction_full 0.995
_diffrn_reflns_point_group_measured_fraction_max 0.995
_diffrn_reflns_theta_full 25.018
_diffrn_reflns_theta_max 25.018
_diffrn_reflns_theta_min 2.315
_exptl_absorpt_coefficient_mu 3.237
_exptl_absorpt_correction_T_max 0.7172
_exptl_absorpt_correction_T_min 0.4643
_exptl_absorpt_correction_type multi-scan
_exptl_absorpt_process_details sadabs
_exptl_crystal_colour red
_exptl_crystal_colour_primary red
_exptl_crystal_density_diffrn 1.885
_exptl_crystal_density_method 'not measured'
_exptl_crystal_description acicular
_exptl_crystal_F_000 1532
_exptl_crystal_size_max 0.28
_exptl_crystal_size_mid 0.13
_exptl_crystal_size_min 0.11
_refine_diff_density_max 1.428
_refine_diff_density_min -0.680
_refine_diff_density_rms 0.103
_refine_ls_extinction_method none
_refine_ls_goodness_of_fit_ref 1.075
_refine_ls_hydrogen_treatment constr
_refine_ls_matrix_type full
_refine_ls_number_parameters 407
_refine_ls_number_reflns 4810
_refine_ls_number_restraints 34
_refine_ls_restrained_S_all 1.078
_refine_ls_R_factor_all 0.0474
_refine_ls_R_factor_gt 0.0295
_refine_ls_shift/su_max 0.002
_refine_ls_shift/su_mean 0.000
_refine_ls_structure_factor_coef Fsqd
_refine_ls_weighting_details 'w=1/[\s^2^(Fo^2^)+(0.0347P)^2^+1.6483P] where P=(Fo^2^+2Fc^2^)/3'
_refine_ls_weighting_scheme calc
_refine_ls_wR_factor_gt 0.0654
_refine_ls_wR_factor_ref 0.0746
_reflns_Friedel_coverage 0.000
_reflns_number_gt 3795
_reflns_number_total 4810
_reflns_threshold_expression 'I > 2\s(I)'
_cod_data_source_file c8ce00233a2.cif
_cod_data_source_block 160317c
_cod_depositor_comments 'Adding full bibliography for 7230440--7230465.cif.'
_cod_database_code 7230455
_shelx_space_group_comment
;
The symmetry employed for this shelxl refinement is uniquely defined
by the following loop, which should always be used as a source of
symmetry information in preference to the above space-group names.
They are only intended as comments.
;
_shelx_estimated_absorpt_t_max 0.717
_shelx_estimated_absorpt_t_min 0.464
_olex2_refinement_description
;
1. Fixed Uiso
 At 1.2 times of:
  All C(H) groups
 At 1.5 times of:
  All C(H,H,H) groups, All O(H) groups
2. Restrained distances
 O7-C31 = C32-O8
 1.42 with sigma of 0.01
 H7-O6
 3.18 with sigma of 0.02
 H32A-C31 \\sim C31-H32B
 with sigma of 0.02
3. Uiso/Uaniso restraints and constraints
O7 \\sim O8 \\sim C31: within 2A with sigma of 0.01 and sigma for terminal
atoms of 0.02
O7 \\sim O8 \\sim C31 \\sim C32: within 2A with sigma of 0.01 and sigma for
terminal atoms of 0.01
4. Others
 Fixed Sof: O7(0.5) H7(0.5) O8(0.5) H8A(0.5) C31(0.5) H31A(0.5) H31B(0.5)
 H31C(0.5) C32(0.5) H32A(0.5) H32B(0.5) H32C(0.5)
5.a Aromatic/amide H refined with riding coordinates:
 C3(H3), C4(H4), C5(H5), C6(H6), C8(H8), C9(H9), C10(H10), C11(H11), C15(H15),
 C16(H16), C17(H17), C18(H18), C19(H19), C20(H20), C21(H21), C26(H26), C27(H27),
  C28(H28), C29(H29), C30(H30)
5.b Idealised Me refined as rotating group:
 C31(H31A,H31B,H31C), C32(H32A,H32B,H32C)
5.c Idealised tetrahedral OH refined as rotating group:
 O7(H7), O8(H8A)
;
_shelx_shelxl_version_number 2014/7
_olex2_submission_special_instructions 'No special instructions were received'

loop_
_space_group_symop_operation_xyz
'x, y, z'
'-x+1/2, y+1/2, -z+1/2'
'-x, -y, -z'
'x-1/2, -y-1/2, z-1/2'

loop_
_atom_site_label
_atom_site_type_symbol
_atom_site_fract_x
_atom_site_fract_y
_atom_site_fract_z
_atom_site_U_iso_or_equiv
_atom_site_adp_type
_atom_site_occupancy
_atom_site_site_symmetry_order
_atom_site_calc_flag
_atom_site_refinement_flags_posn
_atom_site_refinement_flags_adp
_atom_site_refinement_flags_occupancy
_atom_site_disorder_assembly
_atom_site_disorder_group
Gd1 Gd 1.04175(2) 0.98694(2) 0.86945(2) 0.03014(9) Uani 1 1 d . . . . .
Fe1 Fe 1.05649(7) 0.73867(4) 1.06716(5) 0.03912(18) Uani 1 1 d . . . . .
Fe2 Fe 1.0000 1.0000 0.5000 0.0549(3) Uani 1 2 d S T P . .
O1 O 0.9031(3) 0.88825(17) 0.8919(2) 0.0391(8) Uani 1 1 d . . . . .
O2 O 0.8732(3) 0.91919(18) 1.0244(2) 0.0449(8) Uani 1 1 d . . . . .
O3 O 1.1724(3) 0.91576(17) 0.9954(2) 0.0390(8) Uani 1 1 d . . . . .
O4 O 1.1385(3) 0.93890(17) 1.1290(2) 0.0433(8) Uani 1 1 d . . . . .
O5 O 1.0511(3) 1.07263(19) 0.7449(2) 0.0482(9) Uani 1 1 d . . . . .
O6 O 0.9030(3) 0.98031(18) 0.7095(2) 0.0430(8) Uani 1 1 d D . . . .
N1 N 1.1301(3) 0.8706(2) 0.8036(2) 0.0339(9) Uani 1 1 d . . . . .
N2 N 1.2852(4) 0.9931(2) 0.8660(3) 0.0347(9) Uani 1 1 d . . . . .
C1 C 0.8864(4) 0.8712(2) 0.9671(3) 0.0325(10) Uani 1 1 d . . . . .
C2 C 0.8862(4) 0.7906(2) 0.9932(3) 0.0337(10) Uani 1 1 d . . . . .
C3 C 0.9121(5) 0.7267(3) 0.9432(4) 0.0478(13) Uani 1 1 d . . . . .
H3 H 0.9240 0.7277 0.8855 0.057 Uiso 1 1 calc R . . . .
C4 C 0.9159(6) 0.6621(3) 0.9986(4) 0.0635(17) Uani 1 1 d . . . . .
H4 H 0.9300 0.6127 0.9830 0.076 Uiso 1 1 calc R . . . .
C5 C 0.8951(5) 0.6848(3) 1.0816(4) 0.0606(16) Uani 1 1 d . . . . .
H5 H 0.8936 0.6530 1.1297 0.073 Uiso 1 1 calc R . . . .
C6 C 0.8769(5) 0.7637(3) 1.0787(4) 0.0473(13) Uani 1 1 d . . . . .
H6 H 0.8615 0.7932 1.1247 0.057 Uiso 1 1 calc R . . . .
C7 C 1.1698(4) 0.8964(2) 1.0736(3) 0.0289(10) Uani 1 1 d . . . . .
C8 C 1.2321(4) 0.7596(3) 1.0447(4) 0.0454(12) Uani 1 1 d . . . . .
H8 H 1.2450 0.7667 0.9878 0.054 Uiso 1 1 calc R . . . .
C9 C 1.2377(5) 0.6896(3) 1.0913(5) 0.0613(17) Uani 1 1 d . . . . .
H9 H 1.2547 0.6427 1.0700 0.074 Uiso 1 1 calc R . . . .
C10 C 1.2131(5) 0.7029(3) 1.1753(4) 0.0612(16) Uani 1 1 d . . . . .
H10 H 1.2111 0.6665 1.2189 0.073 Uiso 1 1 calc R . . . .
C11 C 1.1921(4) 0.7813(3) 1.1813(3) 0.0436(12) Uani 1 1 d . . . . .
H11 H 1.1739 0.8056 1.2299 0.052 Uiso 1 1 calc R . . . .
C12 C 1.2033(4) 0.8167(2) 1.1012(3) 0.0319(10) Uani 1 1 d . . . . .
C13 C 0.9618(5) 1.0356(3) 0.6862(3) 0.0427(12) Uani 1 1 d . . . . .
C14 C 0.9257(6) 1.0571(3) 0.5879(4) 0.0518(14) Uani 1 1 d . . . . .
C15 C 0.9978(7) 1.1077(3) 0.5485(4) 0.0669(18) Uani 1 1 d . . . . .
H15 H 1.0707 1.1361 0.5810 0.080 Uiso 1 1 calc R . . . .
C16 C 0.9399(9) 1.1073(4) 0.4524(5) 0.084(2) Uani 1 1 d . . . . .
H16 H 0.9673 1.1355 0.4103 0.101 Uiso 1 1 calc R . . . .
C17 C 0.8348(8) 1.0573(5) 0.4314(4) 0.084(2) Uani 1 1 d . . . . .
H17 H 0.7801 1.0458 0.3726 0.101 Uiso 1 1 calc R . . . .
C18 C 0.8242(6) 1.0262(4) 0.5151(4) 0.0659(18) Uani 1 1 d . . . . .
H18 H 0.7613 0.9916 0.5204 0.079 Uiso 1 1 calc R . . . .
C19 C 1.0543(5) 0.8116(3) 0.7712(3) 0.0427(12) Uani 1 1 d . . . . .
H19 H 0.9638 0.8168 0.7590 0.051 Uiso 1 1 calc R . . . .
C20 C 1.1035(5) 0.7418(3) 0.7542(4) 0.0518(14) Uani 1 1 d . . . . .
H20 H 1.0464 0.7016 0.7310 0.062 Uiso 1 1 calc R . . . .
C21 C 1.2358(5) 0.7330(3) 0.7720(4) 0.0486(13) Uani 1 1 d . . . . .
H21 H 1.2700 0.6865 0.7620 0.058 Uiso 1 1 calc R . . . .
C22 C 1.3195(5) 0.7943(3) 0.8052(3) 0.0391(11) Uani 1 1 d . . . . .
C23 C 1.2624(4) 0.8629(3) 0.8193(3) 0.0329(10) Uani 1 1 d . . . . .
C24 C 1.3439(4) 0.9282(2) 0.8510(3) 0.0330(10) Uani 1 1 d . . . . .
C25 C 1.4796(4) 0.9232(3) 0.8636(3) 0.0426(12) Uani 1 1 d . . . . .
C26 C 1.5549(5) 0.9893(3) 0.8911(4) 0.0519(14) Uani 1 1 d . . . . .
H26 H 1.6455 0.9884 0.9013 0.062 Uiso 1 1 calc R . . . .
C27 C 1.4956(5) 1.0538(3) 0.9025(4) 0.0507(13) Uani 1 1 d . . . . .
H27 H 1.5443 1.0982 0.9183 0.061 Uiso 1 1 calc R . . . .
C28 C 1.3608(5) 1.0542(3) 0.8906(3) 0.0445(12) Uani 1 1 d . . . . .
H28 H 1.3219 1.0993 0.9002 0.053 Uiso 1 1 calc R . . . .
C29 C 1.4591(5) 0.7909(3) 0.8234(4) 0.0500(13) Uani 1 1 d . . . . .
H29 H 1.4981 0.7452 0.8161 0.060 Uiso 1 1 calc R . . . .
C30 C 1.5346(5) 0.8521(3) 0.8508(4) 0.0536(14) Uani 1 1 d . . . . .
H30 H 1.6251 0.8483 0.8617 0.064 Uiso 1 1 calc R . . . .
O7 O 0.5881(16) 1.0061(10) 0.6593(13) 0.172(5) Uani 0.5 1 d D U . A 1
H7 H 0.5944 0.9935 0.6093 0.257 Uiso 0.5 1 calc DGR . . A 1
O8 O 0.6380(18) 0.9823(9) 0.6910(14) 0.172(5) Uani 0.5 1 d D U . B 2
H8A H 0.6657 0.9640 0.7427 0.259 Uiso 0.5 1 calc GR . . B 2
C31 C 0.4590(15) 1.0416(12) 0.6459(13) 0.154(5) Uani 0.5 1 d D U . A 1
H31A H 0.3933 1.0157 0.5978 0.231 Uiso 0.5 1 calc GR . . A 1
H31B H 0.4626 1.0938 0.6293 0.231 Uiso 0.5 1 calc GR . . A 1
H31C H 0.4368 1.0385 0.7020 0.231 Uiso 0.5 1 calc GR . . A 1
C32 C 0.619(2) 1.0614(9) 0.6978(17) 0.164(5) Uani 0.5 1 d D U . B 2
H32A H 0.6682 1.0883 0.6649 0.246 Uiso 0.5 1 calc DGR . . B 2
H32B H 0.6486 1.0762 0.7614 0.246 Uiso 0.5 1 calc DGR . . B 2
H32C H 0.5269 1.0731 0.6718 0.246 Uiso 0.5 1 calc GR . . B 2

loop_
_atom_site_aniso_label
_atom_site_aniso_U_11
_atom_site_aniso_U_22
_atom_site_aniso_U_33
_atom_site_aniso_U_23
_atom_site_aniso_U_13
_atom_site_aniso_U_12
Gd1 0.03390(14) 0.03489(14) 0.02581(13) 0.00099(10) 0.01534(10) 0.00017(10)
Fe1 0.0404(4) 0.0319(4) 0.0461(4) 0.0047(3) 0.0149(3) -0.0042(3)
Fe2 0.0797(8) 0.0635(7) 0.0290(5) 0.0162(5) 0.0277(5) 0.0419(6)
O1 0.0405(18) 0.0420(18) 0.0394(19) 0.0048(15) 0.0192(16) -0.0030(14)
O2 0.049(2) 0.0447(19) 0.0375(19) -0.0083(16) 0.0084(16) 0.0072(16)
O3 0.0438(19) 0.0394(18) 0.0333(18) 0.0070(15) 0.0111(15) -0.0060(14)
O4 0.0431(19) 0.0399(18) 0.054(2) -0.0054(16) 0.0249(17) -0.0004(15)
O5 0.057(2) 0.055(2) 0.039(2) 0.0091(17) 0.0227(18) -0.0026(18)
O6 0.052(2) 0.048(2) 0.0346(18) 0.0059(16) 0.0206(16) 0.0047(16)
N1 0.033(2) 0.043(2) 0.029(2) -0.0025(17) 0.0150(17) -0.0021(17)
N2 0.035(2) 0.040(2) 0.032(2) 0.0010(17) 0.0148(17) -0.0031(17)
C1 0.019(2) 0.040(3) 0.037(3) -0.001(2) 0.006(2) -0.0025(18)
C2 0.032(2) 0.037(3) 0.033(3) -0.001(2) 0.010(2) -0.0082(19)
C3 0.050(3) 0.044(3) 0.042(3) -0.012(2) 0.005(2) -0.010(2)
C4 0.067(4) 0.034(3) 0.075(4) 0.000(3) 0.003(3) -0.015(3)
C5 0.060(4) 0.057(4) 0.061(4) 0.016(3) 0.012(3) -0.026(3)
C6 0.040(3) 0.055(3) 0.049(3) 0.006(3) 0.016(2) -0.012(2)
C7 0.018(2) 0.034(2) 0.035(3) -0.003(2) 0.0085(19) -0.0062(17)
C8 0.037(3) 0.047(3) 0.058(3) 0.004(3) 0.024(3) 0.002(2)
C9 0.047(3) 0.034(3) 0.102(5) 0.008(3) 0.022(3) 0.007(2)
C10 0.050(3) 0.059(4) 0.070(4) 0.028(3) 0.013(3) 0.004(3)
C11 0.036(3) 0.053(3) 0.040(3) 0.009(2) 0.009(2) -0.002(2)
C12 0.028(2) 0.033(2) 0.032(2) 0.002(2) 0.007(2) 0.0014(18)
C13 0.054(3) 0.050(3) 0.032(3) 0.007(2) 0.025(3) 0.022(3)
C14 0.073(4) 0.055(3) 0.036(3) 0.010(3) 0.030(3) 0.029(3)
C15 0.113(5) 0.051(3) 0.053(4) 0.016(3) 0.050(4) 0.027(3)
C16 0.144(7) 0.072(5) 0.055(4) 0.033(4) 0.058(5) 0.062(5)
C17 0.112(6) 0.111(6) 0.029(3) 0.017(4) 0.021(4) 0.079(5)
C18 0.073(4) 0.086(4) 0.039(3) 0.007(3) 0.016(3) 0.043(3)
C19 0.039(3) 0.052(3) 0.040(3) -0.013(2) 0.015(2) -0.007(2)
C20 0.058(4) 0.053(3) 0.052(3) -0.020(3) 0.028(3) -0.017(3)
C21 0.061(4) 0.046(3) 0.048(3) -0.010(3) 0.029(3) 0.000(3)
C22 0.042(3) 0.044(3) 0.035(3) -0.005(2) 0.016(2) 0.003(2)
C23 0.030(2) 0.047(3) 0.024(2) 0.001(2) 0.012(2) 0.001(2)
C24 0.033(2) 0.042(3) 0.028(2) 0.002(2) 0.015(2) 0.001(2)
C25 0.033(3) 0.059(3) 0.039(3) 0.004(2) 0.015(2) -0.002(2)
C26 0.032(3) 0.068(4) 0.058(3) 0.006(3) 0.018(3) -0.010(3)
C27 0.042(3) 0.056(3) 0.057(3) 0.002(3) 0.021(3) -0.015(3)
C28 0.047(3) 0.042(3) 0.047(3) 0.006(2) 0.019(2) -0.002(2)
C29 0.045(3) 0.057(3) 0.055(3) -0.002(3) 0.026(3) 0.013(3)
C30 0.031(3) 0.072(4) 0.059(4) -0.002(3) 0.015(3) 0.010(3)
O7 0.112(8) 0.178(11) 0.165(11) 0.070(8) -0.044(8) 0.003(8)
O8 0.106(9) 0.178(11) 0.182(12) 0.039(9) -0.030(8) 0.007(8)
C31 0.097(9) 0.172(12) 0.151(11) 0.059(9) -0.023(9) -0.009(9)
C32 0.105(8) 0.180(11) 0.157(11) 0.062(9) -0.032(8) -0.001(9)

loop_
_atom_type_symbol
_atom_type_description
_atom_type_scat_dispersion_real
_atom_type_scat_dispersion_imag
_atom_type_scat_source
C C 0.0033 0.0016 'International Tables Vol C Tables 4.2.6.8 and 6.1.1.4'
H H 0.0000 0.0000 'International Tables Vol C Tables 4.2.6.8 and 6.1.1.4'
Fe Fe 0.3463 0.8444 'International Tables Vol C Tables 4.2.6.8 and 6.1.1.4'
Gd Gd -0.1653 3.9035 'International Tables Vol C Tables 4.2.6.8 and 6.1.1.4'
N N 0.0061 0.0033 'International Tables Vol C Tables 4.2.6.8 and 6.1.1.4'
O O 0.0106 0.0060 'International Tables Vol C Tables 4.2.6.8 and 6.1.1.4'

loop_
_geom_angle_atom_site_label_1
_geom_angle_atom_site_label_2
_geom_angle_atom_site_label_3
_geom_angle
_geom_angle_site_symmetry_1
_geom_angle_site_symmetry_3
O1 Gd1 O5 137.71(11) . .
O1 Gd1 O6 84.19(11) . .
O1 Gd1 N1 78.08(11) . .
O1 Gd1 N2 134.36(11) . .
O2 Gd1 O1 123.55(12) 3_777 .
O2 Gd1 O3 78.74(11) 3_777 .
O2 Gd1 O4 74.57(11) 3_777 3_777
O2 Gd1 O5 90.03(12) 3_777 .
O2 Gd1 O6 136.58(11) 3_777 .
O2 Gd1 N1 137.22(11) 3_777 .
O2 Gd1 N2 78.94(12) 3_777 .
O3 Gd1 O1 74.21(10) . .
O3 Gd1 O5 143.55(11) . .
O3 Gd1 O6 144.53(10) . .
O3 Gd1 N1 72.57(11) . .
O3 Gd1 N2 72.57(11) . .
O4 Gd1 O1 81.83(11) 3_777 .
O4 Gd1 O3 124.80(11) 3_777 .
O4 Gd1 O5 83.95(11) 3_777 .
O4 Gd1 O6 77.97(11) 3_777 .
O4 Gd1 N1 148.20(11) 3_777 .
O4 Gd1 N2 143.48(11) 3_777 .
O5 Gd1 N1 94.57(11) . .
O5 Gd1 N2 71.27(11) . .
O6 Gd1 O5 53.88(11) . .
O6 Gd1 N1 75.70(11) . .
O6 Gd1 N2 106.18(12) . .
N1 Gd1 N2 62.69(11) . .
C2 Fe1 C3 41.20(18) . .
C2 Fe1 C4 68.2(2) . .
C2 Fe1 C5 68.4(2) . .
C2 Fe1 C8 122.18(19) . .
C2 Fe1 C9 157.2(2) . .
C2 Fe1 C10 161.7(2) . .
C3 Fe1 C4 40.4(2) . .
C3 Fe1 C10 154.7(2) . .
C4 Fe1 C10 119.5(2) . .
C5 Fe1 C3 68.6(2) . .
C5 Fe1 C4 40.4(2) . .
C5 Fe1 C8 162.4(2) . .
C5 Fe1 C9 124.5(2) . .
C5 Fe1 C10 105.8(2) . .
C6 Fe1 C2 41.03(18) . .
C6 Fe1 C3 69.1(2) . .
C6 Fe1 C4 68.1(2) . .
C6 Fe1 C5 40.4(2) . .
C6 Fe1 C8 156.58(19) . .
C6 Fe1 C9 160.5(2) . .
C6 Fe1 C10 123.5(2) . .
C6 Fe1 C11 106.5(2) . .
C6 Fe1 C12 120.36(19) . .
C8 Fe1 C3 109.2(2) . .
C8 Fe1 C4 126.7(2) . .
C8 Fe1 C9 40.6(2) . .
C8 Fe1 C10 68.3(2) . .
C9 Fe1 C3 121.4(2) . .
C9 Fe1 C4 108.3(2) . .
C9 Fe1 C10 40.2(2) . .
C11 Fe1 C2 125.74(19) . .
C11 Fe1 C3 164.18(19) . .
C11 Fe1 C4 153.6(2) . .
C11 Fe1 C5 118.6(2) . .
C11 Fe1 C8 68.4(2) . .
C11 Fe1 C9 67.7(2) . .
C11 Fe1 C10 40.4(2) . .
C12 Fe1 C2 108.72(17) . .
C12 Fe1 C3 127.28(19) . .
C12 Fe1 C4 164.4(2) . .
C12 Fe1 C5 154.2(2) . .
C12 Fe1 C8 40.90(18) . .
C12 Fe1 C9 68.29(19) . .
C12 Fe1 C10 68.43(19) . .
C12 Fe1 C11 40.74(17) . .
C14 Fe2 C14 180.0 . 3_776
C14 Fe2 C15 139.0(2) . 3_776
C14 Fe2 C15 41.0(2) 3_776 3_776
C14 Fe2 C15 41.0(2) . .
C14 Fe2 C15 139.0(2) 3_776 .
C14 Fe2 C16 111.5(2) 3_776 .
C14 Fe2 C16 111.5(2) . 3_776
C14 Fe2 C16 68.5(2) 3_776 3_776
C14 Fe2 C16 68.5(2) . .
C15 Fe2 C15 180.0 3_776 .
C15 Fe2 C16 139.9(3) . 3_776
C15 Fe2 C16 40.1(3) . .
C15 Fe2 C16 40.1(3) 3_776 3_776
C15 Fe2 C16 139.9(3) 3_776 .
C16 Fe2 C16 180.0(5) . 3_776
C17 Fe2 C14 68.7(2) . .
C17 Fe2 C14 68.7(2) 3_776 3_776
C17 Fe2 C14 111.3(2) . 3_776
C17 Fe2 C14 111.3(2) 3_776 .
C17 Fe2 C15 112.6(3) 3_776 .
C17 Fe2 C15 67.4(3) . .
C17 Fe2 C15 112.6(3) . 3_776
C17 Fe2 C15 67.4(3) 3_776 3_776
C17 Fe2 C16 140.3(3) 3_776 .
C17 Fe2 C16 140.3(3) . 3_776
C17 Fe2 C16 39.7(3) 3_776 3_776
C17 Fe2 C16 39.7(3) . .
C17 Fe2 C17 180.0(3) 3_776 .
C18 Fe2 C14 40.5(2) . .
C18 Fe2 C14 40.5(2) 3_776 3_776
C18 Fe2 C14 139.5(2) . 3_776
C18 Fe2 C14 139.5(2) 3_776 .
C18 Fe2 C15 68.2(3) . .
C18 Fe2 C15 68.2(3) 3_776 3_776
C18 Fe2 C15 111.8(3) . 3_776
C18 Fe2 C15 111.8(3) 3_776 .
C18 Fe2 C16 111.7(3) 3_776 .
C18 Fe2 C16 68.3(3) 3_776 3_776
C18 Fe2 C16 68.3(3) . .
C18 Fe2 C16 111.7(3) . 3_776
C18 Fe2 C17 138.5(2) 3_776 .
C18 Fe2 C17 41.5(2) . .
C18 Fe2 C17 138.5(2) . 3_776
C18 Fe2 C17 41.5(2) 3_776 3_776
C18 Fe2 C18 180.0 . 3_776
C1 O1 Gd1 125.5(3) . .
C1 O2 Gd1 150.6(3) . 3_777
C7 O3 Gd1 137.9(3) . .
C7 O4 Gd1 137.5(3) . 3_777
C13 O5 Gd1 91.6(3) . .
C13 O6 Gd1 92.6(3) . .
C19 N1 Gd1 121.2(3) . .
C19 N1 C23 117.9(4) . .
C23 N1 Gd1 119.6(3) . .
C24 N2 Gd1 118.7(3) . .
C28 N2 Gd1 123.1(3) . .
C28 N2 C24 117.5(4) . .
O1 C1 O2 123.8(4) . .
O1 C1 C2 119.4(4) . .
O2 C1 C2 116.8(4) . .
C1 C2 Fe1 120.5(3) . .
C3 C2 Fe1 69.9(3) . .
C3 C2 C1 126.6(4) . .
C6 C2 Fe1 69.2(3) . .
C6 C2 C1 125.1(4) . .
C6 C2 C3 107.8(4) . .
Fe1 C3 H3 126.2 . .
C2 C3 Fe1 68.9(3) . .
C2 C3 H3 126.6 . .
C4 C3 Fe1 69.8(3) . .
C4 C3 C2 106.8(5) . .
C4 C3 H3 126.6 . .
Fe1 C4 H4 126.9 . .
C3 C4 Fe1 69.8(3) . .
C3 C4 H4 125.5 . .
C5 C4 Fe1 69.5(3) . .
C5 C4 C3 109.1(5) . .
C5 C4 H4 125.5 . .
Fe1 C5 H5 126.2 . .
C4 C5 Fe1 70.1(3) . .
C4 C5 H5 125.9 . .
C6 C5 Fe1 69.3(3) . .
C6 C5 C4 108.2(5) . .
C6 C5 H5 125.9 . .
Fe1 C6 H6 125.6 . .
C2 C6 Fe1 69.8(3) . .
C2 C6 H6 125.9 . .
C5 C6 Fe1 70.2(3) . .
C5 C6 C2 108.1(5) . .
C5 C6 H6 125.9 . .
O3 C7 O4 124.9(4) . .
O3 C7 C12 117.1(4) . .
O4 C7 C12 118.0(4) . .
Fe1 C8 H8 126.3 . .
C9 C8 Fe1 69.8(3) . .
C9 C8 H8 126.4 . .
C9 C8 C12 107.2(5) . .
C12 C8 Fe1 69.0(3) . .
C12 C8 H8 126.4 . .
Fe1 C9 H9 126.3 . .
C8 C9 Fe1 69.6(3) . .
C8 C9 H9 125.6 . .
C10 C9 Fe1 70.1(3) . .
C10 C9 C8 108.9(5) . .
C10 C9 H9 125.6 . .
Fe1 C10 H10 126.5 . .
C9 C10 Fe1 69.7(3) . .
C9 C10 H10 126.2 . .
C9 C10 C11 107.5(5) . .
C11 C10 Fe1 69.1(3) . .
C11 C10 H10 126.2 . .
Fe1 C11 H11 125.9 . .
C10 C11 Fe1 70.5(3) . .
C10 C11 H11 125.7 . .
C10 C11 C12 108.7(5) . .
C12 C11 Fe1 69.5(3) . .
C12 C11 H11 125.7 . .
C7 C12 Fe1 118.3(3) . .
C8 C12 Fe1 70.1(3) . .
C8 C12 C7 125.5(4) . .
C11 C12 Fe1 69.8(3) . .
C11 C12 C7 126.1(4) . .
C11 C12 C8 107.8(4) . .
O5 C13 O6 121.8(4) . .
O5 C13 C14 119.1(5) . .
O6 C13 C14 119.1(5) . .
C13 C14 Fe2 120.9(3) . .
C15 C14 Fe2 70.0(3) . .
C15 C14 C13 125.8(6) . .
C18 C14 Fe2 69.2(3) . .
C18 C14 C13 126.8(6) . .
C18 C14 C15 107.1(5) . .
Fe2 C15 H15 126.4 . .
C14 C15 Fe2 68.9(3) . .
C14 C15 H15 125.7 . .
C16 C15 Fe2 70.5(4) . .
C16 C15 C14 108.6(6) . .
C16 C15 H15 125.7 . .
Fe2 C16 H16 127.4 . .
C15 C16 Fe2 69.4(3) . .
C15 C16 H16 126.1 . .
C17 C16 Fe2 68.6(4) . .
C17 C16 C15 107.8(6) . .
C17 C16 H16 126.1 . .
Fe2 C17 H17 125.2 . .
C16 C17 Fe2 71.7(4) . .
C16 C17 H17 125.6 . .
C16 C17 C18 108.8(6) . .
C18 C17 Fe2 69.1(3) . .
C18 C17 H17 125.6 . .
Fe2 C18 H18 125.7 . .
C14 C18 Fe2 70.3(3) . .
C14 C18 C17 107.7(7) . .
C14 C18 H18 126.2 . .
C17 C18 Fe2 69.4(4) . .
C17 C18 H18 126.2 . .
N1 C19 H19 118.5 . .
N1 C19 C20 123.1(5) . .
C20 C19 H19 118.5 . .
C19 C20 H20 120.3 . .
C21 C20 C19 119.4(5) . .
C21 C20 H20 120.3 . .
C20 C21 H21 120.3 . .
C20 C21 C22 119.4(5) . .
C22 C21 H21 120.3 . .
C21 C22 C23 117.8(4) . .
C21 C22 C29 123.3(5) . .
C23 C22 C29 118.9(4) . .
N1 C23 C22 122.4(4) . .
N1 C23 C24 117.7(4) . .
C22 C23 C24 119.9(4) . .
N2 C24 C23 118.1(4) . .
N2 C24 C25 122.7(4) . .
C25 C24 C23 119.2(4) . .
C24 C25 C26 117.3(5) . .
C24 C25 C30 119.2(5) . .
C26 C25 C30 123.4(5) . .
C25 C26 H26 120.1 . .
C27 C26 C25 119.7(5) . .
C27 C26 H26 120.1 . .
C26 C27 H27 120.1 . .
C26 C27 C28 119.8(5) . .
C28 C27 H27 120.1 . .
N2 C28 C27 123.0(5) . .
N2 C28 H28 118.5 . .
C27 C28 H28 118.5 . .
C22 C29 H29 119.4 . .
C30 C29 C22 121.2(5) . .
C30 C29 H29 119.4 . .
C25 C30 H30 119.3 . .
C29 C30 C25 121.5(5) . .
C29 C30 H30 119.3 . .
C31 O7 H7 109.5 . .
C32 O8 H8A 109.5 . .
O7 C31 H31A 109.5 . .
O7 C31 H31B 109.5 . .
O7 C31 H31C 109.5 . .
H31A C31 H31B 109.5 . .
H31A C31 H31C 109.5 . .
H31B C31 H31C 109.5 . .
O8 C32 H32A 109.5 . .
O8 C32 H32B 109.5 . .
O8 C32 H32C 109.5 . .
H32A C32 H32B 109.5 . .
H32A C32 H32C 109.5 . .
H32B C32 H32C 109.5 . .

loop_
_geom_bond_atom_site_label_1
_geom_bond_atom_site_label_2
_geom_bond_distance
_geom_bond_site_symmetry_2
Gd1 O1 2.380(3) .
Gd1 O2 2.300(3) 3_777
Gd1 O3 2.358(3) .
Gd1 O4 2.334(3) 3_777
Gd1 O5 2.459(3) .
Gd1 O6 2.437(3) .
Gd1 N1 2.591(4) .
Gd1 N2 2.618(4) .
Fe1 C2 2.036(4) .
Fe1 C3 2.048(5) .
Fe1 C4 2.049(5) .
Fe1 C5 2.040(5) .
Fe1 C6 2.028(5) .
Fe1 C8 2.043(5) .
Fe1 C9 2.045(5) .
Fe1 C10 2.051(5) .
Fe1 C11 2.033(5) .
Fe1 C12 2.029(4) .
Fe2 C14 2.029(5) .
Fe2 C14 2.029(5) 3_776
Fe2 C15 2.044(6) .
Fe2 C15 2.044(6) 3_776
Fe2 C16 2.059(6) .
Fe2 C16 2.059(6) 3_776
Fe2 C17 2.020(6) .
Fe2 C17 2.020(6) 3_776
Fe2 C18 2.015(6) 3_776
Fe2 C18 2.015(6) .
O1 C1 1.254(5) .
O2 Gd1 2.300(3) 3_777
O2 C1 1.258(5) .
O3 C7 1.253(5) .
O4 Gd1 2.334(3) 3_777
O4 C7 1.253(5) .
O5 C13 1.268(6) .
O6 C13 1.271(6) .
N1 C19 1.318(5) .
N1 C23 1.363(5) .
N2 C24 1.360(5) .
N2 C28 1.330(6) .
C1 C2 1.479(6) .
C2 C3 1.437(6) .
C2 C6 1.425(6) .
C3 H3 0.9300 .
C3 C4 1.415(7) .
C4 H4 0.9300 .
C4 C5 1.412(8) .
C5 H5 0.9300 .
C5 C6 1.406(7) .
C6 H6 0.9300 .
C7 C12 1.480(6) .
C8 H8 0.9300 .
C8 C9 1.419(7) .
C8 C12 1.423(6) .
C9 H9 0.9300 .
C9 C10 1.408(8) .
C10 H10 0.9300 .
C10 C11 1.410(7) .
C11 H11 0.9300 .
C11 C12 1.414(6) .
C13 C14 1.481(7) .
C14 C15 1.428(8) .
C14 C18 1.400(8) .
C15 H15 0.9300 .
C15 C16 1.406(9) .
C16 H16 0.9300 .
C16 C17 1.385(10) .
C17 H17 0.9300 .
C17 C18 1.430(8) .
C18 H18 0.9300 .
C19 H19 0.9300 .
C19 C20 1.396(7) .
C20 H20 0.9300 .
C20 C21 1.361(7) .
C21 H21 0.9300 .
C21 C22 1.395(7) .
C22 C23 1.402(6) .
C22 C29 1.430(6) .
C23 C24 1.435(6) .
C24 C25 1.403(6) .
C25 C26 1.406(7) .
C25 C30 1.425(7) .
C26 H26 0.9300 .
C26 C27 1.341(7) .
C27 H27 0.9300 .
C27 C28 1.393(7) .
C28 H28 0.9300 .
C29 H29 0.9300 .
C29 C30 1.336(7) .
C30 H30 0.9300 .
O7 H7 0.8200 .
O7 C31 1.469(10) .
O8 H8A 0.8200 .
O8 C32 1.420(10) .
C31 H31A 0.9600 .
C31 H31B 0.9600 .
C31 H31C 0.9600 .
C32 H32A 0.9600 .
C32 H32B 0.9600 .
C32 H32C 0.9600 .

loop_
_geom_torsion_atom_site_label_1
_geom_torsion_atom_site_label_2
_geom_torsion_atom_site_label_3
_geom_torsion_atom_site_label_4
_geom_torsion
_geom_torsion_site_symmetry_1
Gd1 O1 C1 O2 41.7(6) .
Gd1 O1 C1 C2 -136.3(3) .
Gd1 O2 C1 O1 -68.7(8) 3_777
Gd1 O2 C1 C2 109.3(6) 3_777
Gd1 O3 C7 O4 -42.4(6) .
Gd1 O3 C7 C12 136.0(3) .
Gd1 O4 C7 O3 56.9(6) 3_777
Gd1 O4 C7 C12 -121.5(4) 3_777
Gd1 O5 C13 O6 4.3(5) .
Gd1 O5 C13 C14 -175.3(4) .
Gd1 O6 C13 O5 -4.3(5) .
Gd1 O6 C13 C14 175.3(4) .
Gd1 N1 C19 C20 -165.3(4) .
Gd1 N1 C23 C22 164.6(3) .
Gd1 N1 C23 C24 -15.6(5) .
Gd1 N2 C24 C23 12.5(5) .
Gd1 N2 C24 C25 -168.7(3) .
Gd1 N2 C28 C27 169.7(4) .
Fe1 C2 C3 C4 59.9(3) .
Fe1 C2 C6 C5 -60.0(4) .
Fe1 C3 C4 C5 58.5(4) .
Fe1 C4 C5 C6 59.1(4) .
Fe1 C5 C6 C2 59.7(3) .
Fe1 C8 C9 C10 -59.3(4) .
Fe1 C8 C12 C7 -111.1(4) .
Fe1 C8 C12 C11 59.8(3) .
Fe1 C9 C10 C11 -59.0(4) .
Fe1 C10 C11 C12 -59.2(3) .
Fe1 C11 C12 C7 110.9(4) .
Fe1 C11 C12 C8 -60.0(3) .
Fe2 C14 C15 C16 59.6(4) .
Fe2 C14 C18 C17 -59.6(4) .
Fe2 C15 C16 C17 58.0(4) .
Fe2 C16 C17 C18 59.3(4) .
Fe2 C17 C18 C14 60.2(4) .
O1 C1 C2 Fe1 90.9(4) .
O1 C1 C2 C3 4.4(7) .
O1 C1 C2 C6 175.7(4) .
O2 C1 C2 Fe1 -87.2(5) .
O2 C1 C2 C3 -173.7(4) .
O2 C1 C2 C6 -2.4(6) .
O3 C7 C12 Fe1 -87.8(4) .
O3 C7 C12 C8 -3.1(6) .
O3 C7 C12 C11 -172.4(4) .
O4 C7 C12 Fe1 90.8(4) .
O4 C7 C12 C8 175.5(4) .
O4 C7 C12 C11 6.1(6) .
O5 C13 C14 Fe2 98.7(5) .
O5 C13 C14 C15 12.1(7) .
O5 C13 C14 C18 -175.3(5) .
O6 C13 C14 Fe2 -81.0(6) .
O6 C13 C14 C15 -167.6(5) .
O6 C13 C14 C18 5.0(7) .
N1 C19 C20 C21 0.3(8) .
N1 C23 C24 N2 1.9(6) .
N1 C23 C24 C25 -177.0(4) .
N2 C24 C25 C26 -1.3(7) .
N2 C24 C25 C30 176.9(4) .
C1 C2 C3 Fe1 113.6(4) .
C1 C2 C3 C4 173.5(4) .
C1 C2 C6 Fe1 -113.3(4) .
C1 C2 C6 C5 -173.4(4) .
C2 C3 C4 Fe1 -59.3(3) .
C2 C3 C4 C5 -0.8(6) .
C3 C2 C6 Fe1 59.4(3) .
C3 C2 C6 C5 -0.6(5) .
C3 C4 C5 Fe1 -58.7(4) .
C3 C4 C5 C6 0.4(6) .
C4 C5 C6 Fe1 -59.6(4) .
C4 C5 C6 C2 0.1(6) .
C6 C2 C3 Fe1 -59.0(3) .
C6 C2 C3 C4 0.9(5) .
C8 C9 C10 Fe1 59.0(4) .
C8 C9 C10 C11 0.0(6) .
C9 C8 C12 Fe1 -59.6(3) .
C9 C8 C12 C7 -170.8(4) .
C9 C8 C12 C11 0.2(5) .
C9 C10 C11 Fe1 59.3(4) .
C9 C10 C11 C12 0.1(6) .
C10 C11 C12 Fe1 59.8(3) .
C10 C11 C12 C7 170.7(4) .
C10 C11 C12 C8 -0.2(5) .
C12 C8 C9 Fe1 59.2(3) .
C12 C8 C9 C10 -0.1(6) .
C13 C14 C15 Fe2 114.3(5) .
C13 C14 C15 C16 173.9(5) .
C13 C14 C18 Fe2 -113.7(5) .
C13 C14 C18 C17 -173.3(5) .
C14 C15 C16 Fe2 -58.6(4) .
C14 C15 C16 C17 -0.5(7) .
C15 C14 C18 Fe2 60.1(3) .
C15 C14 C18 C17 0.5(6) .
C15 C16 C17 Fe2 -58.5(4) .
C15 C16 C17 C18 0.8(7) .
C16 C17 C18 Fe2 -60.9(4) .
C16 C17 C18 C14 -0.8(7) .
C18 C14 C15 Fe2 -59.5(4) .
C18 C14 C15 C16 0.0(6) .
C19 N1 C23 C22 -2.3(6) .
C19 N1 C23 C24 177.4(4) .
C19 C20 C21 C22 -1.1(8) .
C20 C21 C22 C23 0.3(7) .
C20 C21 C22 C29 -178.3(5) .
C21 C22 C23 N1 1.5(7) .
C21 C22 C23 C24 -178.3(4) .
C21 C22 C29 C30 176.6(5) .
C22 C23 C24 N2 -178.4(4) .
C22 C23 C24 C25 2.8(7) .
C22 C29 C30 C25 0.5(8) .
C23 N1 C19 C20 1.4(7) .
C23 C22 C29 C30 -2.0(8) .
C23 C24 C25 C26 177.5(4) .
C23 C24 C25 C30 -4.3(7) .
C24 N2 C28 C27 -0.9(7) .
C24 C25 C26 C27 -1.1(8) .
C24 C25 C30 C29 2.7(8) .
C25 C26 C27 C28 2.5(8) .
C26 C25 C30 C29 -179.1(5) .
C26 C27 C28 N2 -1.5(8) .
C28 N2 C24 C23 -176.5(4) .
C28 N2 C24 C25 2.3(7) .
C29 C22 C23 N1 -179.9(4) .
C29 C22 C23 C24 0.3(7) .
C30 C25 C26 C27 -179.3(5) .
